data_2207870
loop_
_publ_author_name
'Shao-Wen Chen'
'Han-Dong Yin'
'Da-Qi Wang'

_publ_section_title
;
 [2-Oxido-1-naphthaldehyde
 oxido(4-pyridyl)methylhydrazone]diphenyltin(IV)
;
_journal_coeditor_code SG6041
_journal_issue 1
_journal_name_full 'Acta Crystallographica Section E'
_journal_page_first m28
_journal_page_last m29
_journal_paper_doi 10.1107/S1600536805038523
_journal_volume 62
_journal_year 2006
_chemical_formula_iupac '[Sn (C6 H5)2 (C17 H11 N3 O2)]'
_chemical_formula_moiety 'C29 H21 N3 O2 Sn'
_chemical_formula_sum 'C29 H21 N3 O2 Sn'
_chemical_formula_weight 562.18
_chemical_name_systematic
;
[2-Oxido-1-naphthaldehyde oxido(4-pyridyl)methylhydrazone]diphenyltin(IV)
;
_space_group_IT_number 14
_symmetry_cell_setting monoclinic
_symmetry_space_group_name_Hall '-P 2ybc'
_symmetry_space_group_name_H-M 'P 1 21/c 1'
_atom_sites_solution_hydrogens geom
_atom_sites_solution_primary direct
_atom_sites_solution_secondary difmap
_audit_creation_method SHELXL97
_cell_angle_alpha 90.00
_cell_angle_beta 112.380(5)
_cell_angle_gamma 90.00
_cell_formula_units_Z 4
_cell_length_a 10.283(4)
_cell_length_b 21.060(8)
_cell_length_c 11.984(5)
_cell_measurement_reflns_used 4361
_cell_measurement_temperature 298(2)
_cell_measurement_theta_max 24.655
_cell_measurement_theta_min 2.429
_cell_volume 2399.8(16)
_computing_cell_refinement SMART
_computing_data_collection 'SMART (Siemens, 1996)'
_computing_data_reduction 'SAINT (Siemens, 1996)'
_computing_molecular_graphics 'SHELXTL (Sheldrick, 1997b)'
_computing_publication_material SHELXTL
_computing_structure_refinement 'SHELXL97 (Sheldrick, 1997a)'
_computing_structure_solution 'SHELXS97 (Sheldrick, 1997a)'
_diffrn_ambient_temperature 298(2)
_diffrn_measured_fraction_theta_full 0.996
_diffrn_measured_fraction_theta_max 0.996
_diffrn_measurement_device_type 'Siemens SMART CCD area-detector'
_diffrn_measurement_method '\f and \w'
_diffrn_radiation_monochromator graphite
_diffrn_radiation_source 'fine-focus sealed tube'
_diffrn_radiation_type MoK\a
_diffrn_radiation_wavelength 0.71073
_diffrn_reflns_av_R_equivalents 0.0421
_diffrn_reflns_av_sigmaI/netI 0.0443
_diffrn_reflns_limit_h_max 12
_diffrn_reflns_limit_h_min -12
_diffrn_reflns_limit_k_max 23
_diffrn_reflns_limit_k_min -25
_diffrn_reflns_limit_l_max 14
_diffrn_reflns_limit_l_min -14
_diffrn_reflns_number 12415
_diffrn_reflns_theta_full 25.01
_diffrn_reflns_theta_max 25.01
_diffrn_reflns_theta_min 1.93
_diffrn_standards_number 0
_exptl_absorpt_coefficient_mu 1.097
_exptl_absorpt_correction_T_max 0.6499
_exptl_absorpt_correction_T_min 0.6155
_exptl_absorpt_correction_type multi-scan
_exptl_absorpt_process_details '(SADABS; Sheldrick, 1996)'
_exptl_crystal_colour orange
_exptl_crystal_density_diffrn 1.556
_exptl_crystal_density_method 'not measured'
_exptl_crystal_description block
_exptl_crystal_F_000 1128
_exptl_crystal_size_max 0.49
_exptl_crystal_size_mid 0.47
_exptl_crystal_size_min 0.43
_refine_diff_density_max 0.627
_refine_diff_density_min -0.480
_refine_ls_extinction_method none
_refine_ls_goodness_of_fit_ref 1.034
_refine_ls_hydrogen_treatment constr
_refine_ls_matrix_type full
_refine_ls_number_parameters 316
_refine_ls_number_reflns 4205
_refine_ls_number_restraints 0
_refine_ls_restrained_S_all 1.034
_refine_ls_R_factor_all 0.0555
_refine_ls_R_factor_gt 0.0326
_refine_ls_shift/su_max 0.000
_refine_ls_shift/su_mean 0.000
_refine_ls_structure_factor_coef Fsqd
_refine_ls_weighting_details 'calc w = 1/[\s^2^(Fo^2^)+(0.0299P)^2^+1.5741P] where P=(Fo^2^+2Fc^2^)/3'
_refine_ls_weighting_scheme calc
_refine_ls_wR_factor_gt 0.0701
_refine_ls_wR_factor_ref 0.0828
_reflns_number_gt 3087
_reflns_number_total 4205
_reflns_threshold_expression I>2\s(I)
_cod_data_source_file sg6041.cif
_cod_data_source_block I
_cod_depositor_comments
;
The following automatic conversions were performed:
'_symmetry_cell_setting' value 'Monoclinic' changed to 'monoclinic'
according to '/home/saulius/struct/CIF-dictionaries/cif_core.dic'
dictionary named 'cif_core.dic' version 2.4.1 from 2010-06-29.

Automatic conversion script
Id: cif_fix_enum 1527 2010-12-29 10:47:43Z saulius 

The following automatic conversions were performed:

'_symmetry_cell_setting' value 'Monoclinic' changed to 'monoclinic'
according to /home/saulius/struct/CIF-dictionaries/cif_core.dic
dictionary named 'cif_core.dic' version 2.4.1 from 2010-06-29.

Automatic conversion script
Id: cif_fix_values 1715 2011-07-08 13:25:40Z adriana 
;
_cod_original_cell_volume 2399.9(15)
_cod_original_sg_symbol_H-M 'P 21/c'
_cod_database_code 2207870
_cod_database_fobs_code 2207870

loop_
_symmetry_equiv_pos_as_xyz
'x, y, z'
'-x, y+1/2, -z+1/2'
'-x, -y, -z'
'x, -y-1/2, z-1/2'

loop_
_atom_site_label
_atom_site_fract_x
_atom_site_fract_y
_atom_site_fract_z
_atom_site_U_iso_or_equiv
_atom_site_adp_type
_atom_site_calc_flag
_atom_site_refinement_flags
_atom_site_occupancy
_atom_site_type_symbol
Sn1 0.51000(3) 0.107422(12) 0.72358(2) 0.04583(11) Uani d . 1 Sn
N1 0.9571(4) -0.15598(19) 0.9366(4) 0.0785(12) Uani d . 1 N
N2 0.5352(3) -0.03155(14) 0.6719(3) 0.0462(7) Uani d . 1 N
N3 0.4402(3) 0.01913(13) 0.6316(3) 0.0403(7) Uani d . 1 N
O1 0.6587(3) 0.03852(12) 0.8235(2) 0.0582(7) Uani d . 1 O
O2 0.3226(3) 0.13979(12) 0.5944(3) 0.0573(7) Uani d . 1 O
C1 0.7509(4) -0.06501(18) 0.8241(3) 0.0453(9) Uani d . 1 C
C2 0.8545(5) -0.0545(2) 0.9364(4) 0.0712(13) Uani d . 1 C
H2 0.8570 -0.0167 0.9774 0.085 Uiso calc R 1 H
C3 0.9543(6) -0.1010(3) 0.9868(5) 0.0922(18) Uani d . 1 C
H3 1.0245 -0.0928 1.0618 0.111 Uiso calc R 1 H
C4 0.8573(5) -0.1651(2) 0.8280(4) 0.0649(12) Uani d . 1 C
H4 0.8578 -0.2032 0.7889 0.078 Uiso calc R 1 H
C5 0.7536(4) -0.12192(18) 0.7698(4) 0.0522(10) Uani d . 1 C
H5 0.6857 -0.1313 0.6942 0.063 Uiso calc R 1 H
C6 0.6416(4) -0.01642(17) 0.7690(3) 0.0425(9) Uani d . 1 C
C7 0.3216(4) 0.00568(17) 0.5429(3) 0.0427(9) Uani d . 1 C
H7 0.3118 -0.0356 0.5133 0.051 Uiso calc R 1 H
C8 0.2062(4) 0.04712(17) 0.4868(3) 0.0397(8) Uani d . 1 C
C9 0.0781(4) 0.02110(18) 0.3961(3) 0.0443(9) Uani d . 1 C
C10 0.0618(4) -0.0425(2) 0.3597(4) 0.0564(11) Uani d . 1 C
H10 0.1361 -0.0706 0.3943 0.068 Uiso calc R 1 H
C11 -0.0617(5) -0.0644(2) 0.2738(4) 0.0678(12) Uani d . 1 C
H11 -0.0705 -0.1071 0.2520 0.081 Uiso calc R 1 H
C12 -0.1737(5) -0.0231(3) 0.2194(4) 0.0745(14) Uani d . 1 C
H12 -0.2564 -0.0378 0.1601 0.089 Uiso calc R 1 H
C13 -0.1620(4) 0.0379(2) 0.2527(4) 0.0678(13) Uani d . 1 C
H13 -0.2379 0.0650 0.2167 0.081 Uiso calc R 1 H
C14 -0.0374(4) 0.0622(2) 0.3411(3) 0.0506(10) Uani d . 1 C
C15 -0.0270(4) 0.1261(2) 0.3784(4) 0.0582(11) Uani d . 1 C
H15 -0.1041 0.1527 0.3433 0.070 Uiso calc R 1 H
C16 0.0905(4) 0.15009(19) 0.4627(4) 0.0520(10) Uani d . 1 C
H16 0.0929 0.1924 0.4854 0.062 Uiso calc R 1 H
C17 0.2109(4) 0.11126(17) 0.5174(3) 0.0440(9) Uani d . 1 C
C18 0.4683(4) 0.14178(18) 0.8722(4) 0.0513(10) Uani d . 1 C
C19 0.5447(6) 0.1243(3) 0.9875(4) 0.0889(17) Uani d . 1 C
H19 0.6150 0.0939 1.0031 0.107 Uiso calc R 1 H
C20 0.5189(8) 0.1513(3) 1.0820(5) 0.112(2) Uani d . 1 C
H20 0.5718 0.1384 1.1606 0.134 Uiso calc R 1 H
C21 0.4195(6) 0.1956(3) 1.0629(5) 0.0838(16) Uani d . 1 C
H21 0.4049 0.2141 1.1276 0.101 Uiso calc R 1 H
C22 0.3409(6) 0.2129(3) 0.9488(5) 0.0854(16) Uani d . 1 C
H22 0.2700 0.2429 0.9348 0.102 Uiso calc R 1 H
C23 0.3641(5) 0.1870(2) 0.8534(4) 0.0717(13) Uani d . 1 C
H23 0.3094 0.1997 0.7753 0.086 Uiso calc R 1 H
C24 0.6451(4) 0.15789(17) 0.6601(4) 0.0482(10) Uani d . 1 C
C25 0.6111(5) 0.1663(2) 0.5376(4) 0.0620(11) Uani d . 1 C
H25 0.5286 0.1489 0.4823 0.074 Uiso calc R 1 H
C26 0.6994(6) 0.2007(2) 0.4973(5) 0.0799(14) Uani d . 1 C
H26 0.6759 0.2063 0.4149 0.096 Uiso calc R 1 H
C27 0.8198(6) 0.2262(2) 0.5772(7) 0.0889(17) Uani d . 1 C
H27 0.8785 0.2494 0.5495 0.107 Uiso calc R 1 H
C28 0.8552(5) 0.2179(2) 0.6981(6) 0.0828(16) Uani d . 1 C
H28 0.9380 0.2353 0.7527 0.099 Uiso calc R 1 H
C29 0.7684(4) 0.1837(2) 0.7397(4) 0.0628(12) Uani d . 1 C
H29 0.7934 0.1780 0.8222 0.075 Uiso calc R 1 H

loop_
_atom_site_aniso_label
_atom_site_aniso_U_11
_atom_site_aniso_U_22
_atom_site_aniso_U_33
_atom_site_aniso_U_12
_atom_site_aniso_U_13
_atom_site_aniso_U_23
Sn1 0.03958(17) 0.03933(16) 0.05258(18) 0.00157(12) 0.01081(12) -0.00148(13)
N1 0.070(3) 0.077(3) 0.072(3) 0.035(2) 0.008(2) 0.003(2)
N2 0.0391(18) 0.0427(18) 0.0487(19) 0.0090(14) 0.0077(16) 0.0004(15)
N3 0.0345(17) 0.0385(17) 0.0413(17) 0.0035(13) 0.0071(14) 0.0015(13)
O1 0.0529(17) 0.0463(16) 0.0551(17) 0.0102(13) -0.0022(14) -0.0050(13)
O2 0.0467(17) 0.0389(15) 0.0712(19) 0.0027(12) 0.0056(15) 0.0018(14)
C1 0.041(2) 0.049(2) 0.043(2) 0.0060(17) 0.0124(18) 0.0042(18)
C2 0.065(3) 0.065(3) 0.062(3) 0.022(2) 0.000(2) -0.009(2)
C3 0.071(3) 0.098(4) 0.073(3) 0.039(3) -0.013(3) -0.006(3)
C4 0.065(3) 0.057(3) 0.071(3) 0.018(2) 0.025(3) 0.000(2)
C5 0.048(2) 0.056(3) 0.046(2) 0.0096(19) 0.010(2) 0.0010(19)
C6 0.042(2) 0.040(2) 0.044(2) 0.0025(16) 0.0141(19) 0.0019(17)
C7 0.041(2) 0.041(2) 0.044(2) 0.0012(16) 0.0132(19) 0.0004(17)
C8 0.034(2) 0.045(2) 0.037(2) 0.0016(16) 0.0108(17) 0.0044(17)
C9 0.039(2) 0.055(2) 0.038(2) 0.0009(18) 0.0145(18) 0.0057(18)
C10 0.044(2) 0.062(3) 0.054(3) -0.003(2) 0.009(2) -0.003(2)
C11 0.054(3) 0.072(3) 0.066(3) -0.008(2) 0.009(2) -0.009(2)
C12 0.050(3) 0.097(4) 0.061(3) -0.014(3) 0.003(2) -0.002(3)
C13 0.043(3) 0.086(4) 0.061(3) 0.003(2) 0.006(2) 0.016(3)
C14 0.039(2) 0.063(3) 0.046(2) 0.0019(19) 0.0120(19) 0.013(2)
C15 0.043(2) 0.066(3) 0.062(3) 0.015(2) 0.016(2) 0.020(2)
C16 0.043(2) 0.048(2) 0.060(3) 0.0070(18) 0.015(2) 0.011(2)
C17 0.037(2) 0.048(2) 0.046(2) 0.0036(18) 0.0143(18) 0.0081(19)
C18 0.046(2) 0.049(2) 0.060(3) -0.0052(19) 0.021(2) -0.005(2)
C19 0.103(4) 0.102(4) 0.057(3) 0.043(3) 0.025(3) 0.005(3)
C20 0.145(6) 0.129(5) 0.063(4) 0.052(5) 0.041(4) 0.009(3)
C21 0.103(4) 0.079(4) 0.093(4) -0.002(3) 0.063(4) -0.014(3)
C22 0.089(4) 0.082(4) 0.101(4) 0.019(3) 0.054(4) -0.002(3)
C23 0.077(3) 0.064(3) 0.074(3) 0.018(3) 0.029(3) -0.003(2)
C24 0.040(2) 0.039(2) 0.061(3) -0.0035(17) 0.014(2) -0.0085(18)
C25 0.054(3) 0.062(3) 0.065(3) -0.002(2) 0.017(2) -0.004(2)
C26 0.086(4) 0.084(4) 0.082(4) 0.004(3) 0.045(3) 0.010(3)
C27 0.080(4) 0.063(3) 0.142(6) -0.015(3) 0.063(4) -0.004(4)
C28 0.056(3) 0.062(3) 0.129(5) -0.019(2) 0.034(4) -0.027(3)
C29 0.053(3) 0.058(3) 0.072(3) -0.006(2) 0.019(2) -0.017(2)

loop_
_atom_type_symbol
_atom_type_description
_atom_type_scat_dispersion_real
_atom_type_scat_dispersion_imag
_atom_type_scat_source
C C 0.0033 0.0016 'International Tables Vol C Tables 4.2.6.8 and 6.1.1.4'
H H 0.0000 0.0000 'International Tables Vol C Tables 4.2.6.8 and 6.1.1.4'
O O 0.0106 0.0060 'International Tables Vol C Tables 4.2.6.8 and 6.1.1.4'
Sn Sn -0.6537 1.4246 'International Tables Vol C Tables 4.2.6.8 and 6.1.1.4'
N N 0.0061 0.0033 'International Tables Vol C Tables 4.2.6.8 and 6.1.1.4'

loop_
_geom_angle_atom_site_label_1
_geom_angle_atom_site_label_2
_geom_angle_atom_site_label_3
_geom_angle
_geom_angle_publ_flag
O2 Sn1 C24 96.74(14) y
O2 Sn1 C18 95.03(14) y
C24 Sn1 C18 120.33(15) y
O2 Sn1 O1 155.90(10) ?
C24 Sn1 O1 96.68(13) ?
C18 Sn1 O1 95.33(14) ?
O2 Sn1 N3 82.36(10) ?
C24 Sn1 N3 112.95(13) ?
C18 Sn1 N3 126.55(13) ?
O1 Sn1 N3 74.00(10) ?
C3 N1 C4 115.7(4) ?
C6 N2 N3 111.2(3) ?
C7 N3 N2 115.3(3) ?
C7 N3 Sn1 129.2(2) ?
N2 N3 Sn1 115.5(2) ?
C6 O1 Sn1 113.2(2) ?
C17 O2 Sn1 133.6(2) ?
C5 C1 C2 117.2(3) ?
C5 C1 C6 122.9(3) ?
C2 C1 C6 119.9(4) ?
C1 C2 C3 118.8(4) ?
C1 C2 H2 120.6 ?
C3 C2 H2 120.6 ?
N1 C3 C2 124.7(5) ?
N1 C3 H3 117.7 ?
C2 C3 H3 117.7 ?
N1 C4 C5 124.3(4) ?
N1 C4 H4 117.9 ?
C5 C4 H4 117.9 ?
C1 C5 C4 119.4(4) ?
C1 C5 H5 120.3 ?
C4 C5 H5 120.3 ?
N2 C6 O1 124.9(3) ?
N2 C6 C1 118.0(3) ?
O1 C6 C1 117.1(3) ?
N3 C7 C8 127.2(3) ?
N3 C7 H7 116.4 ?
C8 C7 H7 116.4 ?
C17 C8 C7 122.1(3) ?
C17 C8 C9 119.4(3) ?
C7 C8 C9 118.5(3) ?
C10 C9 C14 117.5(4) ?
C10 C9 C8 124.0(3) ?
C14 C9 C8 118.5(4) ?
C11 C10 C9 121.4(4) ?
C11 C10 H10 119.3 ?
C9 C10 H10 119.3 ?
C10 C11 C12 120.3(5) ?
C10 C11 H11 119.8 ?
C12 C11 H11 119.8 ?
C13 C12 C11 119.8(4) ?
C13 C12 H12 120.1 ?
C11 C12 H12 120.1 ?
C12 C13 C14 121.7(4) ?
C12 C13 H13 119.1 ?
C14 C13 H13 119.1 ?
C15 C14 C13 121.5(4) ?
C15 C14 C9 119.2(4) ?
C13 C14 C9 119.3(4) ?
C16 C15 C14 122.4(4) ?
C16 C15 H15 118.8 ?
C14 C15 H15 118.8 ?
C15 C16 C17 120.5(4) ?
C15 C16 H16 119.8 ?
C17 C16 H16 119.8 ?
O2 C17 C8 124.1(3) ?
O2 C17 C16 115.9(3) ?
C8 C17 C16 120.0(3) ?
C19 C18 C23 117.6(4) ?
C19 C18 Sn1 122.8(3) ?
C23 C18 Sn1 119.4(3) ?
C18 C19 C20 120.5(5) ?
C18 C19 H19 119.7 ?
C20 C19 H19 119.7 ?
C21 C20 C19 121.3(5) ?
C21 C20 H20 119.4 ?
C19 C20 H20 119.4 ?
C20 C21 C22 119.2(5) ?
C20 C21 H21 120.4 ?
C22 C21 H21 120.4 ?
C21 C22 C23 120.8(5) ?
C21 C22 H22 119.6 ?
C23 C22 H22 119.6 ?
C22 C23 C18 120.6(5) ?
C22 C23 H23 119.7 ?
C18 C23 H23 119.7 ?
C29 C24 C25 118.6(4) ?
C29 C24 Sn1 120.6(3) ?
C25 C24 Sn1 120.8(3) ?
C24 C25 C26 120.1(4) ?
C24 C25 H25 119.9 ?
C26 C25 H25 119.9 ?
C27 C26 C25 120.3(5) ?
C27 C26 H26 119.8 ?
C25 C26 H26 119.8 ?
C26 C27 C28 120.1(5) ?
C26 C27 H27 119.9 ?
C28 C27 H27 119.9 ?
C27 C28 C29 120.2(5) ?
C27 C28 H28 119.9 ?
C29 C28 H28 119.9 ?
C24 C29 C28 120.5(5) ?
C24 C29 H29 119.7 ?
C28 C29 H29 119.7 ?

loop_
_geom_bond_atom_site_label_1
_geom_bond_atom_site_label_2
_geom_bond_distance
_geom_bond_publ_flag
Sn1 O2 2.074(3) y
Sn1 C24 2.109(4) y
Sn1 C18 2.112(4) y
Sn1 O1 2.117(2) y
Sn1 N3 2.141(3) y
N1 C3 1.310(6) ?
N1 C4 1.329(5) ?
N2 C6 1.297(4) y
N2 N3 1.403(4) y
N3 C7 1.308(4) y
O1 C6 1.307(4) ?
O2 C17 1.313(4) ?
C1 C5 1.369(5) ?
C1 C2 1.380(5) ?
C1 C6 1.477(5) ?
C2 C3 1.381(6) ?
C2 H2 0.9300 ?
C3 H3 0.9300 ?
C4 C5 1.372(5) ?
C4 H4 0.9300 ?
C5 H5 0.9300 ?
C7 C8 1.419(5) ?
C7 H7 0.9300 ?
C8 C17 1.396(5) ?
C8 C9 1.459(5) ?
C9 C10 1.399(5) ?
C9 C14 1.414(5) ?
C10 C11 1.374(5) ?
C10 H10 0.9300 ?
C11 C12 1.392(6) ?
C11 H11 0.9300 ?
C12 C13 1.336(6) ?
C12 H12 0.9300 ?
C13 C14 1.411(6) ?
C13 H13 0.9300 ?
C14 C15 1.410(6) ?
C15 C16 1.344(6) ?
C15 H15 0.9300 ?
C16 C17 1.419(5) ?
C16 H16 0.9300 ?
C18 C19 1.355(6) ?
C18 C23 1.386(6) ?
C19 C20 1.380(7) ?
C19 H19 0.9300 ?
C20 C21 1.337(7) ?
C20 H20 0.9300 ?
C21 C22 1.347(7) ?
C21 H21 0.9300 ?
C22 C23 1.368(6) ?
C22 H22 0.9300 ?
C23 H23 0.9300 ?
C24 C29 1.375(5) ?
C24 C25 1.384(6) ?
C25 C26 1.385(6) ?
C25 H25 0.9300 ?
C26 C27 1.355(7) ?
C26 H26 0.9300 ?
C27 C28 1.365(7) ?
C27 H27 0.9300 ?
C28 C29 1.379(7) ?
C28 H28 0.9300 ?
C29 H29 0.9300 ?
